data_7241652
loop_
_publ_author_name
'Mochida, Tomoyuki'
'Sumitani, Ryo'
'Yamazoe, Tomoaki'

_publ_section_title
;
 Thermal properties, crystal structures, and phase diagrams of ionic
 plastic crystals and ionic liquids containing a chiral cationic sandwich
 complex.
;
_journal_issue 44
_journal_name_full 'Physical chemistry chemical physics : PCCP'
_journal_page_first 25803
_journal_page_last 25810
_journal_paper_doi 10.1039/d0cp04870d
_journal_volume 22
_journal_year 2020
_chemical_formula_sum 'C15 H29 B11 O Ru'
_chemical_formula_weight 445.36
_space_group_crystal_system triclinic
_space_group_IT_number 2
_space_group_name_Hall '-P 1'
_space_group_name_H-M_alt 'P -1'
_atom_sites_solution_hydrogens mixed
_audit_update_record
;
2020-08-13 deposited with the CCDC.	2020-10-28 downloaded from the CCDC.
;
_cell_angle_alpha 99.0460(10)
_cell_angle_beta 95.8930(10)
_cell_angle_gamma 96.4770(10)
_cell_formula_units_Z 2
_cell_length_a 8.7042(10)
_cell_length_b 10.1448(12)
_cell_length_c 12.0722(14)
_cell_measurement_reflns_used 5875
_cell_measurement_temperature 90.(2)
_cell_measurement_theta_max 28.8593
_cell_measurement_theta_min 2.3728
_cell_volume 1038.1(2)
_computing_cell_refinement 'SAINT V8.38A (Bruker AXS Inc., 2017)'
_computing_data_reduction 'SAINT V8.38A (Bruker AXS Inc., 2017)'
_computing_molecular_graphics 'shelXle (C.B. Huebschle, rev 833)'
_computing_structure_refinement 'SHELXL-2016/6 (Sheldrick, 2016)'
_computing_structure_solution 'SHELXT 2014/5 (Sheldrick, 2014)'
_diffrn_ambient_temperature 90.(2)
_diffrn_detector_area_resol_mean 8.3333
_diffrn_measured_fraction_theta_full 0.979
_diffrn_measured_fraction_theta_max 0.979
_diffrn_measurement_device_type 'Bruker APEXII CCD area detector'
_diffrn_measurement_method 'phi and omega scans'
_diffrn_radiation_monochromator 'Bruker Helios multilayer confocal mirror'
_diffrn_radiation_source 'Bruker TXS fine-focus rotating anode'
_diffrn_radiation_type MoK\a
_diffrn_radiation_wavelength 0.71073
_diffrn_reflns_av_R_equivalents 0.0157
_diffrn_reflns_av_unetI/netI 0.0225
_diffrn_reflns_limit_h_max 8
_diffrn_reflns_limit_h_min -10
_diffrn_reflns_limit_k_max 12
_diffrn_reflns_limit_k_min -11
_diffrn_reflns_limit_l_max 14
_diffrn_reflns_limit_l_min -9
_diffrn_reflns_number 5300
_diffrn_reflns_theta_full 25.68
_diffrn_reflns_theta_max 25.68
_diffrn_reflns_theta_min 2.05
_diffrn_source 'rotating-anode X-ray tube'
_diffrn_source_type 'Bruker Turbo X-ray Source'
_exptl_absorpt_coefficient_mu 0.758
_exptl_absorpt_correction_T_max 0.83
_exptl_absorpt_correction_T_min 0.75
_exptl_absorpt_correction_type multi-scan
_exptl_absorpt_process_details
;
SADABS-2016/2 - Bruker AXS area detector scaling and absorption correction
;
_exptl_crystal_colour colourless
_exptl_crystal_density_diffrn 1.425
_exptl_crystal_density_method 'not measured'
_exptl_crystal_description block
_exptl_crystal_F_000 452
_exptl_crystal_size_max 0.304
_exptl_crystal_size_mid 0.277
_exptl_crystal_size_min 0.255
_refine_diff_density_max 0.330
_refine_diff_density_min -0.557
_refine_ls_extinction_method none
_refine_ls_goodness_of_fit_ref 1.089
_refine_ls_hydrogen_treatment mixed
_refine_ls_matrix_type full
_refine_ls_number_parameters 259
_refine_ls_number_reflns 3865
_refine_ls_number_restraints 0
_refine_ls_restrained_S_all 1.089
_refine_ls_R_factor_all 0.0203
_refine_ls_R_factor_gt 0.0201
_refine_ls_shift/su_max 0.002
_refine_ls_shift/su_mean 0.000
_refine_ls_structure_factor_coef Fsqd
_refine_ls_weighting_details 'w=1/[\s^2^(Fo^2^)+(0.0268P)^2^+0.6734P] where P=(Fo^2^+2Fc^2^)/3'
_refine_ls_weighting_scheme calc
_refine_ls_wR_factor_gt 0.0532
_refine_ls_wR_factor_ref 0.0533
_reflns_number_gt 3824
_reflns_number_total 3865
_reflns_threshold_expression 'I > 2\s(I)'
_cod_data_source_file d0cp04870d2.cif
_cod_data_source_block racRucarb90K
_cod_depositor_comments
;
The following automatic conversions were performed:

data item '_exptl_absorpt_correction_type' value 'Multi-Scan' was
changed to 'multi-scan' in accordance with the
/home/data/users/saulius/crontab/automatic-downloads/current/RSC/lib/dictionaries/cif_core.dic
dictionary named 'cif_core.dic' version 2.4.2 last updated on
2011-04-26.

Automatic conversion script
Id: cif_fix_values 7556 2019-12-06 15:28:31Z antanas 
;
_cod_database_code 7241652

loop_
_space_group_symop_operation_xyz
'x, y, z'
'-x, -y, -z'

loop_
_atom_site_type_symbol
_atom_site_label
_atom_site_fract_x
_atom_site_fract_y
_atom_site_fract_z
_atom_site_U_iso_or_equiv
_atom_site_adp_type
_atom_site_calc_flag
_atom_site_refinement_flags_adp
_atom_site_refinement_flags_occupancy
_atom_site_refinement_flags_posn
_atom_site_occupancy
_atom_site_disorder_assembly
_atom_site_disorder_group
Ru Ru1 0.57732(2) 0.76116(2) 0.23581(2) 0.01167(6) Uani d . . . 1 . .
O O1 0.40699(14) 0.78687(12) 0.48524(10) 0.0182(2) Uani d . . . 1 . .
C C1 0.6591(2) 0.63253(18) 0.35285(16) 0.0202(4) Uani d . . . 1 . .
H H1 0.606751 0.613293 0.414889 0.024 Uiso calc U . R 1 . .
C C2 0.6328(2) 0.55685(17) 0.24159(16) 0.0200(4) Uani d . . . 1 . .
H H2 0.560019 0.478078 0.216273 0.024 Uiso calc U . R 1 . .
C C3 0.7344(2) 0.61967(18) 0.17488(15) 0.0193(4) Uani d . . . 1 . .
H H3 0.741635 0.590138 0.097137 0.023 Uiso calc U . R 1 . .
C C4 0.8234(2) 0.73449(18) 0.24480(15) 0.0187(3) Uani d . . . 1 . .
H H4 0.900161 0.795479 0.222016 0.022 Uiso calc U . R 1 . .
C C5 0.7769(2) 0.74168(18) 0.35517(15) 0.0195(4) Uani d . . . 1 . .
H H5 0.817836 0.808065 0.419136 0.023 Uiso calc U . R 1 . .
C C6 0.36331(18) 0.82850(16) 0.29754(14) 0.0139(3) Uani d . . . 1 . .
C C7 0.47809(19) 0.94217(16) 0.30932(14) 0.0155(3) Uani d . . . 1 . .
H H7 0.505091 0.999212 0.380643 0.019 Uiso calc U . R 1 . .
C C8 0.5526(2) 0.97130(17) 0.21584(16) 0.0189(4) Uani d . . . 1 . .
H H8 0.629821 1.047519 0.224747 0.023 Uiso calc U . R 1 . .
C C9 0.5129(2) 0.88734(18) 0.10860(15) 0.0197(4) Uani d . . . 1 . .
H H9 0.563996 0.906528 0.045998 0.024 Uiso calc U . R 1 . .
C C10 0.3968(2) 0.77503(18) 0.09574(14) 0.0180(3) Uani d . . . 1 . .
H H10 0.368618 0.718971 0.024065 0.022 Uiso calc U . R 1 . .
C C11 0.32261(19) 0.74610(16) 0.18968(14) 0.0152(3) Uani d . . . 1 . .
H H11 0.244506 0.670521 0.180466 0.018 Uiso calc U . R 1 . .
C C12 0.28640(19) 0.79137(17) 0.39748(14) 0.0160(3) Uani d . . . 1 . .
H H12 0.224501 0.700087 0.374899 0.019 Uiso calc U . R 1 . .
C C13 0.1787(2) 0.89250(18) 0.43670(15) 0.0209(4) Uani d . . . 1 . .
H H13A 0.240444 0.979886 0.467394 0.031 Uiso calc U . R 1 . .
H H13B 0.121687 0.860813 0.495438 0.031 Uiso calc U . R 1 . .
H H13C 0.104553 0.901985 0.372549 0.031 Uiso calc U . R 1 . .
C C14 0.3573(2) 0.70806(18) 0.56579(15) 0.0220(4) Uani d . . . 1 . .
H H14A 0.278063 0.750392 0.605527 0.033 Uiso calc U . R 1 . .
H H14B 0.446606 0.702032 0.620392 0.033 Uiso calc U . R 1 . .
H H14C 0.313073 0.61747 0.52694 0.033 Uiso calc U . R 1 . .
C C15 0.98125(19) 0.15927(16) 0.11553(14) 0.0149(3) Uani d . . . 1 . .
H H12P 0.907(2) 0.092(2) 0.0648(17) 0.018(5) Uiso d . . . 1 . .
B B1 1.2410(2) 0.37664(18) 0.27943(16) 0.0145(3) Uani d . . . 1 . .
H H1P 1.330805 0.451949 0.33611 0.017 Uiso calc U . R 1 . .
B B2 1.2099(2) 0.37476(18) 0.13082(15) 0.0140(3) Uani d . . . 1 . .
H H2P 1.279334 0.448619 0.089397 0.017 Uiso calc U . R 1 . .
B B3 1.0648(2) 0.42418(18) 0.21750(16) 0.0153(4) Uani d . . . 1 . .
H H3P 1.038038 0.530478 0.233279 0.018 Uiso calc U . R 1 . .
B B4 1.0594(2) 0.32104(19) 0.32484(16) 0.0162(4) Uani d . . . 1 . .
H H4P 1.029105 0.359066 0.411033 0.019 Uiso calc U . R 1 . .
B B5 1.2018(2) 0.20814(19) 0.30378(16) 0.0158(4) Uani d . . . 1 . .
H H5P 1.265586 0.172096 0.376274 0.019 Uiso calc U . R 1 . .
B B6 1.2942(2) 0.24101(18) 0.18363(15) 0.0144(3) Uani d . . . 1 . .
H H6P 1.418748 0.226543 0.176759 0.017 Uiso calc U . R 1 . .
B B7 1.0098(2) 0.31855(18) 0.08400(16) 0.0156(4) Uani d . . . 1 . .
H H7P 0.945772 0.353632 0.011094 0.019 Uiso calc U . R 1 . .
B B8 0.9172(2) 0.28489(19) 0.20311(16) 0.0159(4) Uani d . . . 1 . .
H H8P 0.791785 0.297646 0.208052 0.019 Uiso calc U . R 1 . .
B B9 1.0014(2) 0.15178(19) 0.25684(16) 0.0164(4) Uani d . . . 1 . .
H H9P 0.931306 0.077266 0.297236 0.02 Uiso calc U . R 1 . .
B B10 1.1458(2) 0.10220(18) 0.17036(16) 0.0154(4) Uani d . . . 1 . .
H H10P 1.170619 -0.004633 0.154063 0.018 Uiso calc U . R 1 . .
B B11 1.1504(2) 0.20521(18) 0.06344(16) 0.0151(4) Uani d . . . 1 . .
H H11P 1.178087 0.165762 -0.023209 0.018 Uiso calc U . R 1 . .

loop_
_atom_site_aniso_label
_atom_site_aniso_U_11
_atom_site_aniso_U_22
_atom_site_aniso_U_33
_atom_site_aniso_U_12
_atom_site_aniso_U_13
_atom_site_aniso_U_23
Ru1 0.01270(8) 0.01161(8) 0.01145(8) 0.00370(5) 0.00142(5) 0.00284(5)
O1 0.0157(6) 0.0244(6) 0.0154(6) 0.0025(5) 0.0004(5) 0.0072(5)
C1 0.0209(9) 0.0246(9) 0.0214(9) 0.0138(7) 0.0066(7) 0.0132(7)
C2 0.0203(8) 0.0147(8) 0.0275(9) 0.0092(7) 0.0024(7) 0.0068(7)
C3 0.0212(8) 0.0214(8) 0.0178(8) 0.0123(7) 0.0032(7) 0.0035(7)
C4 0.0143(8) 0.0236(9) 0.0205(9) 0.0077(7) 0.0022(7) 0.0071(7)
C5 0.0186(8) 0.0241(9) 0.0168(8) 0.0110(7) -0.0019(7) 0.0035(7)
C6 0.0142(7) 0.0135(7) 0.0150(8) 0.0064(6) 0.0008(6) 0.0031(6)
C7 0.0151(8) 0.0130(7) 0.0183(8) 0.0052(6) 0.0005(6) 0.0013(6)
C8 0.0158(8) 0.0128(8) 0.0305(10) 0.0040(6) 0.0025(7) 0.0091(7)
C9 0.0196(8) 0.0258(9) 0.0201(9) 0.0121(7) 0.0067(7) 0.0140(7)
C10 0.0193(8) 0.0226(8) 0.0125(8) 0.0086(7) -0.0012(6) 0.0023(7)
C11 0.0136(7) 0.0151(8) 0.0167(8) 0.0039(6) -0.0014(6) 0.0025(6)
C12 0.0153(8) 0.0170(8) 0.0156(8) 0.0014(6) 0.0010(6) 0.0035(6)
C13 0.0184(8) 0.0261(9) 0.0203(9) 0.0079(7) 0.0046(7) 0.0056(7)
C14 0.0276(9) 0.0245(9) 0.0158(8) 0.0024(7) 0.0020(7) 0.0097(7)
C15 0.0163(8) 0.0133(7) 0.0142(8) 0.0005(6) 0.0010(6) 0.0013(6)
B1 0.0135(8) 0.0143(8) 0.0149(9) 0.0014(7) 0.0012(7) 0.0005(7)
B2 0.0144(8) 0.0128(8) 0.0144(8) 0.0021(7) 0.0015(7) 0.0015(7)
B3 0.0133(8) 0.0133(8) 0.0187(9) 0.0021(7) 0.0025(7) 0.0006(7)
B4 0.0167(9) 0.0171(9) 0.0144(9) 0.0020(7) 0.0036(7) 0.0007(7)
B5 0.0162(9) 0.0172(9) 0.0139(9) 0.0021(7) 0.0021(7) 0.0027(7)
B6 0.0142(8) 0.0146(8) 0.0145(8) 0.0028(7) 0.0024(7) 0.0016(7)
B7 0.0159(8) 0.0142(8) 0.0166(9) 0.0018(7) -0.0003(7) 0.0039(7)
B8 0.0139(8) 0.0153(8) 0.0185(9) 0.0024(7) 0.0029(7) 0.0016(7)
B9 0.0162(9) 0.0167(9) 0.0163(9) 0.0010(7) 0.0021(7) 0.0038(7)
B10 0.0174(9) 0.0127(8) 0.0161(9) 0.0030(7) 0.0018(7) 0.0021(7)
B11 0.0163(9) 0.0147(8) 0.0137(8) 0.0013(7) 0.0024(7) 0.0011(7)

loop_
_atom_type_symbol
_atom_type_description
_atom_type_scat_dispersion_real
_atom_type_scat_dispersion_imag
_atom_type_scat_source
C C 0.0033 0.0016 'International Tables Vol C Tables 4.2.6.8 and 6.1.1.4'
H H 0.0000 0.0000 'International Tables Vol C Tables 4.2.6.8 and 6.1.1.4'
B B 0.0013 0.0007 'International Tables Vol C Tables 4.2.6.8 and 6.1.1.4'
O O 0.0106 0.0060 'International Tables Vol C Tables 4.2.6.8 and 6.1.1.4'
Ru Ru -1.2594 0.8363 'International Tables Vol C Tables 4.2.6.8 and 6.1.1.4'

loop_
_geom_angle_atom_site_label_1
_geom_angle_atom_site_label_2
_geom_angle_atom_site_label_3
_geom_angle_site_symmetry_1
_geom_angle_site_symmetry_3
_geom_angle
_geom_angle_publ_flag
C4 Ru1 C5 . . 38.06(7) ?
C4 Ru1 C3 . . 37.97(7) ?
C5 Ru1 C3 . . 63.42(7) ?
C4 Ru1 C1 . . 63.50(7) ?
C5 Ru1 C1 . . 37.78(7) ?
C3 Ru1 C1 . . 63.36(7) ?
C4 Ru1 C2 . . 63.47(7) ?
C5 Ru1 C2 . . 63.29(7) ?
C3 Ru1 C2 . . 37.86(7) ?
C1 Ru1 C2 . . 37.87(7) ?
C4 Ru1 C11 . . 165.42(7) ?
C5 Ru1 C11 . . 150.19(7) ?
C3 Ru1 C11 . . 127.86(6) ?
C1 Ru1 C11 . . 117.00(7) ?
C2 Ru1 C11 . . 107.28(6) ?
C4 Ru1 C8 . . 109.03(7) ?
C5 Ru1 C8 . . 114.12(7) ?
C3 Ru1 C8 . . 133.42(7) ?
C1 Ru1 C8 . . 144.65(7) ?
C2 Ru1 C8 . . 171.24(7) ?
C11 Ru1 C8 . . 79.08(6) ?
C4 Ru1 C6 . . 156.67(7) ?
C5 Ru1 C6 . . 120.54(6) ?
C3 Ru1 C6 . . 157.62(7) ?
C1 Ru1 C6 . . 105.27(6) ?
C2 Ru1 C6 . . 121.36(6) ?
C11 Ru1 C6 . . 37.42(6) ?
C8 Ru1 C6 . . 67.36(6) ?
C4 Ru1 C7 . . 126.84(6) ?
C5 Ru1 C7 . . 106.58(6) ?
C3 Ru1 C7 . . 164.42(7) ?
C1 Ru1 C7 . . 116.95(7) ?
C2 Ru1 C7 . . 150.69(7) ?
C11 Ru1 C7 . . 66.94(6) ?
C8 Ru1 C7 . . 37.18(7) ?
C6 Ru1 C7 . . 37.30(6) ?
C4 Ru1 C9 . . 111.62(7) ?
C5 Ru1 C9 . . 139.42(7) ?
C3 Ru1 C9 . . 111.63(7) ?
C1 Ru1 C9 . . 174.71(6) ?
C2 Ru1 C9 . . 139.03(7) ?
C11 Ru1 C9 . . 67.12(6) ?
C8 Ru1 C9 . . 37.38(7) ?
C6 Ru1 C9 . . 80.02(6) ?
C7 Ru1 C9 . . 67.34(6) ?
C4 Ru1 C10 . . 133.80(6) ?
C5 Ru1 C10 . . 171.83(6) ?
C3 Ru1 C10 . . 109.60(6) ?
C1 Ru1 C10 . . 144.63(7) ?
C2 Ru1 C10 . . 114.30(7) ?
C11 Ru1 C10 . . 37.24(6) ?
C8 Ru1 C10 . . 66.98(7) ?
C6 Ru1 C10 . . 67.58(6) ?
C7 Ru1 C10 . . 79.27(6) ?
C9 Ru1 C10 . . 37.13(7) ?
C12 O1 C14 . . 112.90(13) ?
C5 C1 C2 . . 108.11(16) ?
C5 C1 Ru1 . . 71.10(10) ?
C2 C1 Ru1 . . 71.15(10) ?
C5 C1 H1 . . 125.9 ?
C2 C1 H1 . . 125.9 ?
Ru1 C1 H1 . . 123.4 ?
C3 C2 C1 . . 107.99(16) ?
C3 C2 Ru1 . . 70.98(10) ?
C1 C2 Ru1 . . 70.98(10) ?
C3 C2 H2 . . 126.0 ?
C1 C2 H2 . . 126.0 ?
Ru1 C2 H2 . . 123.7 ?
C2 C3 C4 . . 108.06(16) ?
C2 C3 Ru1 . . 71.16(10) ?
C4 C3 Ru1 . . 70.82(10) ?
C2 C3 H3 . . 126.0 ?
C4 C3 H3 . . 126.0 ?
Ru1 C3 H3 . . 123.7 ?
C3 C4 C5 . . 107.76(16) ?
C3 C4 Ru1 . . 71.20(10) ?
C5 C4 Ru1 . . 71.15(10) ?
C3 C4 H4 . . 126.1 ?
C5 C4 H4 . . 126.1 ?
Ru1 C4 H4 . . 123.2 ?
C1 C5 C4 . . 108.07(16) ?
C1 C5 Ru1 . . 71.12(10) ?
C4 C5 Ru1 . . 70.79(9) ?
C1 C5 H5 . . 126.0 ?
C4 C5 H5 . . 126.0 ?
Ru1 C5 H5 . . 123.8 ?
C7 C6 C11 . . 118.81(15) ?
C7 C6 C12 . . 121.63(15) ?
C11 C6 C12 . . 119.54(15) ?
C7 C6 Ru1 . . 71.39(9) ?
C11 C6 Ru1 . . 71.18(9) ?
C12 C6 Ru1 . . 127.81(11) ?
C8 C7 C6 . . 120.49(15) ?
C8 C7 Ru1 . . 71.37(9) ?
C6 C7 Ru1 . . 71.31(9) ?
C8 C7 H7 . . 119.8 ?
C6 C7 H7 . . 119.8 ?
Ru1 C7 H7 . . 130.1 ?
C7 C8 C9 . . 120.38(16) ?
C7 C8 Ru1 . . 71.46(9) ?
C9 C8 Ru1 . . 71.40(10) ?
C7 C8 H8 . . 119.8 ?
C9 C8 H8 . . 119.8 ?
Ru1 C8 H8 . . 129.8 ?
C10 C9 C8 . . 119.47(16) ?
C10 C9 Ru1 . . 71.54(10) ?
C8 C9 Ru1 . . 71.22(10) ?
C10 C9 H9 . . 120.3 ?
C8 C9 H9 . . 120.3 ?
Ru1 C9 H9 . . 129.3 ?
C9 C10 C11 . . 119.95(16) ?
C9 C10 Ru1 . . 71.33(10) ?
C11 C10 Ru1 . . 71.08(9) ?
C9 C10 H10 . . 120.0 ?
C11 C10 H10 . . 120.0 ?
Ru1 C10 H10 . . 130.1 ?
C10 C11 C6 . . 120.89(15) ?
C10 C11 Ru1 . . 71.68(10) ?
C6 C11 Ru1 . . 71.40(9) ?
C10 C11 H11 . . 119.6 ?
C6 C11 H11 . . 119.6 ?
Ru1 C11 H11 . . 129.9 ?
O1 C12 C6 . . 107.49(13) ?
O1 C12 C13 . . 110.91(14) ?
C6 C12 C13 . . 111.17(14) ?
O1 C12 H12 . . 109.1 ?
C6 C12 H12 . . 109.1 ?
C13 C12 H12 . . 109.1 ?
C12 C13 H13A . . 109.5 ?
C12 C13 H13B . . 109.5 ?
H13A C13 H13B . . 109.5 ?
C12 C13 H13C . . 109.5 ?
H13A C13 H13C . . 109.5 ?
H13B C13 H13C . . 109.5 ?
O1 C14 H14A . . 109.5 ?
O1 C14 H14B . . 109.5 ?
H14A C14 H14B . . 109.5 ?
O1 C14 H14C . . 109.5 ?
H14A C14 H14C . . 109.5 ?
H14B C14 H14C . . 109.5 ?
B11 C15 B8 . . 114.83(13) ?
B11 C15 B9 . . 114.84(13) ?
B8 C15 B9 . . 62.93(11) ?
B11 C15 B10 . . 62.93(11) ?
B8 C15 B10 . . 114.94(13) ?
B9 C15 B10 . . 62.63(11) ?
B11 C15 B7 . . 62.76(10) ?
B8 C15 B7 . . 62.67(11) ?
B9 C15 B7 . . 114.84(13) ?
B10 C15 B7 . . 114.96(13) ?
B11 C15 H12P . . 115.3(12) ?
B8 C15 H12P . . 120.2(12) ?
B9 C15 H12P . . 118.7(12) ?
B10 C15 H12P . . 115.6(12) ?
B7 C15 H12P . . 118.2(12) ?
B5 B1 B2 . . 108.19(12) ?
B5 B1 B3 . . 108.36(13) ?
B2 B1 B3 . . 60.08(10) ?
B5 B1 B4 . . 60.26(10) ?
B2 B1 B4 . . 108.29(13) ?
B3 B1 B4 . . 60.16(10) ?
B5 B1 B6 . . 60.08(10) ?
B2 B1 B6 . . 59.96(10) ?
B3 B1 B6 . . 108.12(13) ?
B4 B1 B6 . . 108.31(12) ?
B5 B1 H1P . . 121.5 ?
B2 B1 H1P . . 121.6 ?
B3 B1 H1P . . 121.6 ?
B4 B1 H1P . . 121.5 ?
B6 B1 H1P . . 121.7 ?
B7 B2 B11 . . 60.16(10) ?
B7 B2 B1 . . 107.95(13) ?
B11 B2 B1 . . 107.87(13) ?
B7 B2 B6 . . 108.22(12) ?
B11 B2 B6 . . 59.89(10) ?
B1 B2 B6 . . 60.16(10) ?
B7 B2 B3 . . 59.85(10) ?
B11 B2 B3 . . 107.92(13) ?
B1 B2 B3 . . 60.03(10) ?
B6 B2 B3 . . 108.24(13) ?
B7 B2 H2P . . 121.7 ?
B11 B2 H2P . . 121.8 ?
B1 B2 H2P . . 121.7 ?
B6 B2 H2P . . 121.5 ?
B3 B2 H2P . . 121.7 ?
B8 B3 B7 . . 60.14(10) ?
B8 B3 B1 . . 107.74(13) ?
B7 B3 B1 . . 107.77(13) ?
B8 B3 B2 . . 107.75(13) ?
B7 B3 B2 . . 59.76(10) ?
B1 B3 B2 . . 59.90(10) ?
B8 B3 B4 . . 60.08(10) ?
B7 B3 B4 . . 108.29(13) ?
B1 B3 B4 . . 59.93(10) ?
B2 B3 B4 . . 107.96(13) ?
B8 B3 H3P . . 121.8 ?
B7 B3 H3P . . 121.7 ?
B1 B3 H3P . . 121.9 ?
B2 B3 H3P . . 121.9 ?
B4 B3 H3P . . 121.6 ?
B9 B4 B8 . . 60.16(10) ?
B9 B4 B1 . . 107.41(13) ?
B8 B4 B1 . . 107.28(13) ?
B9 B4 B3 . . 107.69(13) ?
B8 B4 B3 . . 59.49(10) ?
B1 B4 B3 . . 59.92(10) ?
B9 B4 B5 . . 59.81(10) ?
B8 B4 B5 . . 107.76(13) ?
B1 B4 B5 . . 59.73(10) ?
B3 B4 B5 . . 107.75(13) ?
B9 B4 H4P . . 121.9 ?
B8 B4 H4P . . 122.0 ?
B1 B4 H4P . . 122.2 ?
B3 B4 H4P . . 121.9 ?
B5 B4 H4P . . 121.9 ?
B9 B5 B10 . . 60.09(10) ?
B9 B5 B1 . . 107.53(13) ?
B10 B5 B1 . . 107.82(13) ?
B9 B5 B6 . . 107.73(13) ?
B10 B5 B6 . . 59.74(10) ?
B1 B5 B6 . . 60.17(10) ?
B9 B5 B4 . . 59.68(10) ?
B10 B5 B4 . . 107.98(13) ?
B1 B5 B4 . . 60.01(10) ?
B6 B5 B4 . . 108.18(13) ?
B9 B5 H5P . . 122.0 ?
B10 B5 H5P . . 121.8 ?
B1 B5 H5P . . 121.8 ?
B6 B5 H5P . . 121.7 ?
B4 B5 H5P . . 121.7 ?
B10 B6 B11 . . 60.29(10) ?
B10 B6 B2 . . 108.08(12) ?
B11 B6 B2 . . 59.86(10) ?
B10 B6 B5 . . 59.90(10) ?
B11 B6 B5 . . 108.03(13) ?
B2 B6 B5 . . 107.86(13) ?
B10 B6 B1 . . 107.62(13) ?
B11 B6 B1 . . 107.62(13) ?
B2 B6 B1 . . 59.88(10) ?
B5 B6 B1 . . 59.75(10) ?
B10 B6 H6P . . 121.7 ?
B11 B6 H6P . . 121.7 ?
B2 B6 H6P . . 121.8 ?
B5 B6 H6P . . 121.8 ?
B1 B6 H6P . . 122.1 ?
C15 B7 B2 . . 104.26(12) ?
C15 B7 B3 . . 104.29(13) ?
B2 B7 B3 . . 60.40(10) ?
C15 B7 B8 . . 58.43(10) ?
B2 B7 B8 . . 108.01(13) ?
B3 B7 B8 . . 59.83(10) ?
C15 B7 B11 . . 58.36(10) ?
B2 B7 B11 . . 60.00(10) ?
B3 B7 B11 . . 108.23(13) ?
B8 B7 B11 . . 107.70(13) ?
C15 B7 H7P . . 125.3 ?
B2 B7 H7P . . 122.3 ?
B3 B7 H7P . . 122.3 ?
B8 B7 H7P . . 121.6 ?
B11 B7 H7P . . 121.5 ?
C15 B8 B3 . . 104.81(13) ?
C15 B8 B7 . . 58.90(10) ?
B3 B8 B7 . . 60.03(10) ?
C15 B8 B4 . . 104.66(13) ?
B3 B8 B4 . . 60.43(10) ?
B7 B8 B4 . . 108.48(13) ?
C15 B8 B9 . . 58.68(10) ?
B3 B8 B9 . . 108.06(13) ?
B7 B8 B9 . . 108.25(13) ?
B4 B8 B9 . . 59.70(10) ?
C15 B8 H8P . . 124.8 ?
B3 B8 H8P . . 122.2 ?
B7 B8 H8P . . 121.2 ?
B4 B8 H8P . . 122.2 ?
B9 B8 H8P . . 121.5 ?
C15 B9 B4 . . 104.77(13) ?
C15 B9 B5 . . 104.66(13) ?
B4 B9 B5 . . 60.50(10) ?
C15 B9 B10 . . 58.76(10) ?
B4 B9 B10 . . 108.54(13) ?
B5 B9 B10 . . 59.97(10) ?
C15 B9 B8 . . 58.38(10) ?
B4 B9 B8 . . 60.15(10) ?
B5 B9 B8 . . 108.30(13) ?
B10 B9 B8 . . 107.99(13) ?
C15 B9 H9P . . 125.0 ?
B4 B9 H9P . . 122.0 ?
B5 B9 H9P . . 122.2 ?
B10 B9 H9P . . 121.3 ?
B8 B9 H9P . . 121.5 ?
C15 B10 B6 . . 104.35(12) ?
C15 B10 B5 . . 104.53(12) ?
B6 B10 B5 . . 60.36(10) ?
C15 B10 B9 . . 58.61(10) ?
B6 B10 B9 . . 108.12(13) ?
B5 B10 B9 . . 59.94(10) ?
C15 B10 B11 . . 58.29(10) ?
B6 B10 B11 . . 59.94(10) ?
B5 B10 B11 . . 108.12(13) ?
B9 B10 B11 . . 107.70(13) ?
C15 B10 H10P . . 125.1 ?
B6 B10 H10P . . 122.3 ?
B5 B10 H10P . . 122.2 ?
B9 B10 H10P . . 121.5 ?
B11 B10 H10P . . 121.6 ?
C15 B11 B2 . . 104.54(12) ?
C15 B11 B6 . . 104.60(13) ?
B2 B11 B6 . . 60.25(10) ?
C15 B11 B7 . . 58.88(10) ?
B2 B11 B7 . . 59.84(10) ?
B6 B11 B7 . . 108.26(13) ?
C15 B11 B10 . . 58.79(10) ?
B2 B11 B10 . . 107.99(13) ?
B6 B11 B10 . . 59.78(10) ?
B7 B11 B10 . . 108.36(13) ?
C15 B11 H11P . . 124.8 ?
B2 B11 H11P . . 122.4 ?
B6 B11 H11P . . 122.3 ?
B7 B11 H11P . . 121.2 ?
B10 B11 H11P . . 121.4 ?

loop_
_geom_bond_atom_site_label_1
_geom_bond_atom_site_label_2
_geom_bond_site_symmetry_2
_geom_bond_distance
_geom_bond_publ_flag
Ru1 C4 . 2.1832(17) ?
Ru1 C5 . 2.1881(17) ?
Ru1 C3 . 2.1882(17) ?
Ru1 C1 . 2.1883(17) ?
Ru1 C2 . 2.1905(17) ?
Ru1 C11 . 2.2117(16) ?
Ru1 C8 . 2.2144(16) ?
Ru1 C6 . 2.2145(16) ?
Ru1 C7 . 2.2155(16) ?
Ru1 C9 . 2.2168(17) ?
Ru1 C10 . 2.2195(17) ?
O1 C12 . 1.423(2) ?
O1 C14 . 1.423(2) ?
C1 C5 . 1.417(3) ?
C1 C2 . 1.421(3) ?
C1 H1 . 0.95 ?
C2 C3 . 1.420(3) ?
C2 H2 . 0.95 ?
C3 C4 . 1.422(3) ?
C3 H3 . 0.95 ?
C4 C5 . 1.425(3) ?
C4 H4 . 0.95 ?
C5 H5 . 0.95 ?
C6 C7 . 1.417(2) ?
C6 C11 . 1.420(2) ?
C6 C12 . 1.516(2) ?
C7 C8 . 1.412(3) ?
C7 H7 . 0.95 ?
C8 C9 . 1.420(3) ?
C8 H8 . 0.95 ?
C9 C10 . 1.413(3) ?
C9 H9 . 0.95 ?
C10 C11 . 1.415(2) ?
C10 H10 . 0.95 ?
C11 H11 . 0.95 ?
C12 C13 . 1.520(2) ?
C12 H12 . 1.0 ?
C13 H13A . 0.98 ?
C13 H13B . 0.98 ?
C13 H13C . 0.98 ?
C14 H14A . 0.98 ?
C14 H14B . 0.98 ?
C14 H14C . 0.98 ?
C15 B11 . 1.705(2) ?
C15 B8 . 1.706(2) ?
C15 B9 . 1.711(2) ?
C15 B10 . 1.714(2) ?
C15 B7 . 1.715(2) ?
C15 H12P . 0.97(2) ?
B1 B5 . 1.781(3) ?
B1 B2 . 1.783(3) ?
B1 B3 . 1.786(3) ?
B1 B4 . 1.786(3) ?
B1 B6 . 1.788(3) ?
B1 H1P . 1.12 ?
B2 B7 . 1.775(3) ?
B2 B11 . 1.778(3) ?
B2 B6 . 1.785(3) ?
B2 B3 . 1.787(3) ?
B2 H2P . 1.12 ?
B3 B8 . 1.773(3) ?
B3 B7 . 1.777(3) ?
B3 B4 . 1.790(3) ?
B3 H3P . 1.12 ?
B4 B9 . 1.776(3) ?
B4 B8 . 1.784(3) ?
B4 B5 . 1.790(3) ?
B4 H4P . 1.12 ?
B5 B9 . 1.778(3) ?
B5 B10 . 1.778(3) ?
B5 B6 . 1.787(3) ?
B5 H5P . 1.12 ?
B6 B10 . 1.776(3) ?
B6 B11 . 1.778(3) ?
B6 H6P . 1.12 ?
B7 B8 . 1.779(3) ?
B7 B11 . 1.781(3) ?
B7 H7P . 1.12 ?
B8 B9 . 1.784(3) ?
B8 H8P . 1.12 ?
B9 B10 . 1.781(3) ?
B9 H9P . 1.12 ?
B10 B11 . 1.785(3) ?
B10 H10P . 1.12 ?
B11 H11P . 1.12 ?
